data_4081561
loop_
_publ_author_name
'Abdulmalic, Mohammad A.'
'Aliabadi, Azar'
'Petr, Andreas Kurt'
'Krupskaya, Yulia'
'Kataev, Vladislav'
'B\"uchner, Bernd'
'Hahn, Torsten'
'Kortus, Jens'
'Y\'eche, Nicolas'
'Klauss, Hans-Henning'
'R\"uffer, Tobias'

_publ_section_title
;
 Redox-Active Ferrocene as a Tuning Functionality for Magnetic
 Superexchange Interactions of Bis(oxamato) Type Complexes
;
_journal_issue 20
_journal_name_full Organometallics
_journal_page_first 5988
_journal_paper_doi 10.1021/om4005115
_journal_volume 32
_journal_year 2013
_chemical_formula_moiety 'C18 H20 Fe N2 O6, C H Cl3'
_chemical_formula_sum 'C19 H21 Cl3 Fe N2 O6'
_chemical_formula_weight 535.58
_chemical_name_systematic
;
 ?
;
_space_group_IT_number 2
_symmetry_cell_setting triclinic
_symmetry_space_group_name_Hall '-P 1'
_symmetry_space_group_name_H-M 'P -1'
_atom_sites_solution_hydrogens geom
_atom_sites_solution_primary direct
_atom_sites_solution_secondary difmap
_audit_creation_method SHELXL-97
_cell_angle_alpha 89.153(4)
_cell_angle_beta 88.459(4)
_cell_angle_gamma 74.221(5)
_cell_formula_units_Z 2
_cell_length_a 7.2291(4)
_cell_length_b 12.1116(6)
_cell_length_c 13.0110(6)
_cell_measurement_reflns_used 3902
_cell_measurement_temperature 110
_cell_measurement_theta_max 61.9846
_cell_measurement_theta_min 3.3954
_cell_volume 1095.83(10)
_computing_cell_refinement
;
CrysAlisPro, Oxford Diffraction Ltd.,
Version 1.171.33.64 (release 22-03-2010 CrysAlis171 .NET)
(compiled Mar 22 2010,13:57:49)
;
_computing_data_collection
;
CrysAlisPro, Oxford Diffraction Ltd.,
Version 1.171.33.64 (release 22-03-2010 CrysAlis171 .NET)
(compiled Mar 22 2010,13:57:49)
;
_computing_data_reduction
;
CrysAlisPro, Oxford Diffraction Ltd.,
Version 1.171.33.64 (release 22-03-2010 CrysAlis171 .NET)
(compiled Mar 22 2010,13:57:49)
;
_computing_structure_refinement 'SHELXL-97 (Sheldrick, 1997)'
_computing_structure_solution 'SHELXS-97 (Sheldrick, 1997)'
_diffrn_ambient_temperature 110
_diffrn_measured_fraction_theta_full 0.979
_diffrn_measured_fraction_theta_max 0.979
_diffrn_measurement_device_type 'oxford gemini s'
_diffrn_measurement_method '\w scans'
_diffrn_radiation_monochromator graphite
_diffrn_radiation_source 'fine-focus sealed tube'
_diffrn_radiation_type CuK\a
_diffrn_radiation_wavelength 1.54184
_diffrn_reflns_av_R_equivalents 0.0308
_diffrn_reflns_av_sigmaI/netI 0.0328
_diffrn_reflns_limit_h_max 8
_diffrn_reflns_limit_h_min -6
_diffrn_reflns_limit_k_max 13
_diffrn_reflns_limit_k_min -13
_diffrn_reflns_limit_l_max 14
_diffrn_reflns_limit_l_min -14
_diffrn_reflns_number 5492
_diffrn_reflns_theta_full 62.07
_diffrn_reflns_theta_max 62.07
_diffrn_reflns_theta_min 3.40
_diffrn_standards_decay_% 0
_diffrn_standards_interval_count 50
_diffrn_standards_interval_time 5
_diffrn_standards_number 2
_exptl_absorpt_coefficient_mu 9.237
_exptl_absorpt_correction_T_max 1.00000
_exptl_absorpt_correction_T_min 0.52943
_exptl_absorpt_correction_type multi-scan
_exptl_absorpt_process_details
;
CrysAlisPro, Oxford Diffraction Ltd.,
Version 1.171.33.64 (release 22-03-2010 CrysAlis171 .NET)
(compiled Mar 22 2010,13:57:49)
Empirical absorption correction using spherical harmonics,
 implemented in SCALE3 ABSPACK scaling algorithm.
;
_exptl_crystal_colour orange
_exptl_crystal_density_diffrn 1.623
_exptl_crystal_density_method 'not measured'
_exptl_crystal_description needle
_exptl_crystal_F_000 548
_exptl_crystal_size_max 0.38
_exptl_crystal_size_mid 0.18
_exptl_crystal_size_min 0.14
_refine_diff_density_max 0.447
_refine_diff_density_min -0.388
_refine_diff_density_rms 0.078
_refine_ls_extinction_method none
_refine_ls_goodness_of_fit_ref 0.970
_refine_ls_hydrogen_treatment mixed
_refine_ls_matrix_type full
_refine_ls_number_parameters 288
_refine_ls_number_reflns 3379
_refine_ls_number_restraints 0
_refine_ls_restrained_S_all 0.970
_refine_ls_R_factor_all 0.0426
_refine_ls_R_factor_gt 0.0386
_refine_ls_shift/su_max 0.000
_refine_ls_shift/su_mean 0.000
_refine_ls_structure_factor_coef Fsqd
_refine_ls_weighting_details 'calc w=1/[\s^2^(Fo^2^)+(0.0757P)^2^+0.0000P] where P=(Fo^2^+2Fc^2^)/3'
_refine_ls_weighting_scheme calc
_refine_ls_wR_factor_gt 0.0980
_refine_ls_wR_factor_ref 0.0994
_reflns_number_gt 2918
_reflns_number_total 3379
_reflns_threshold_expression >2sigma(I)
_cod_data_source_file om4005115_si_004.cif
_cod_data_source_block abdul145_=_1
_cod_original_sg_symbol_H-M P-1
_cod_database_code 4081561

loop_
_symmetry_equiv_pos_as_xyz
'x, y, z'
'-x, -y, -z'

loop_
_atom_site_label
_atom_site_type_symbol
_atom_site_fract_x
_atom_site_fract_y
_atom_site_fract_z
_atom_site_U_iso_or_equiv
_atom_site_adp_type
_atom_site_occupancy
_atom_site_symmetry_multiplicity
_atom_site_calc_flag
_atom_site_refinement_flags
C1 C 0.6627(4) 0.5507(2) 0.3051(2) 0.0183(6) Uani 1 1 d .
C2 C 0.5977(4) 0.6426(2) 0.3883(2) 0.0182(6) Uani 1 1 d .
C3 C 0.9171(4) 0.2905(2) 0.5732(2) 0.0204(6) Uani 1 1 d .
C4 C 0.8833(4) 0.3968(2) 0.6421(2) 0.0206(6) Uani 1 1 d .
C5 C 0.6646(4) 0.3533(2) 0.2701(2) 0.0185(6) Uani 1 1 d .
C6 C 0.7631(4) 0.3363(2) 0.1722(2) 0.0197(6) Uani 1 1 d .
H6 H 0.8197 0.3872 0.1380 0.024 Uiso 1 1 calc R
C7 C 0.7576(4) 0.2260(2) 0.1374(2) 0.0228(6) Uani 1 1 d .
H7 H 0.8113 0.1923 0.0759 0.027 Uiso 1 1 calc R
C8 C 0.6571(4) 0.1763(2) 0.2118(2) 0.0229(6) Uani 1 1 d .
H8 H 0.6327 0.1051 0.2071 0.028 Uiso 1 1 calc R
C9 C 0.6000(4) 0.2548(2) 0.2950(2) 0.0212(6) Uani 1 1 d .
H9 H 0.5330 0.2436 0.3546 0.025 Uiso 1 1 calc R
C10 C 1.0442(4) 0.2243(2) 0.4025(2) 0.0182(6) Uani 1 1 d .
C11 C 1.1481(4) 0.2382(2) 0.3107(2) 0.0217(6) Uani 1 1 d .
H11 H 1.1882 0.3025 0.2919 0.026 Uiso 1 1 calc R
C12 C 1.1794(4) 0.1347(2) 0.2527(2) 0.0242(6) Uani 1 1 d .
H12 H 1.2442 0.1197 0.1896 0.029 Uiso 1 1 calc R
C13 C 1.0935(4) 0.0590(2) 0.3091(2) 0.0242(6) Uani 1 1 d .
H13 H 1.0933 -0.0144 0.2890 0.029 Uiso 1 1 calc R
C14 C 1.0083(4) 0.1142(2) 0.4009(2) 0.0218(6) Uani 1 1 d .
H14 H 0.9413 0.0840 0.4510 0.026 Uiso 1 1 calc R
C15 C 0.5627(4) 0.8385(2) 0.4244(2) 0.0222(6) Uani 1 1 d .
H15A H 0.6255 0.8224 0.4900 0.027 Uiso 1 1 calc R
H15B H 0.4247 0.8562 0.4363 0.027 Uiso 1 1 calc R
C17 C 0.7881(4) 0.4661(2) 0.8102(2) 0.0232(6) Uani 1 1 d .
H17A H 0.7007 0.5366 0.7855 0.028 Uiso 1 1 calc R
H17B H 0.9098 0.4809 0.8251 0.028 Uiso 1 1 calc R
C18 C 0.7050(5) 0.4229(3) 0.9049(2) 0.0323(7) Uani 1 1 d .
H18A H 0.6824 0.4800 0.9576 0.048 Uiso 1 1 calc R
H18B H 0.7939 0.3538 0.9289 0.048 Uiso 1 1 calc R
H18C H 0.5859 0.4073 0.8886 0.048 Uiso 1 1 calc R
N1 N 0.6289(3) 0.45097(19) 0.3328(2) 0.0182(5) Uani 1 1 d .
N2 N 0.9911(3) 0.3077(2) 0.47981(17) 0.0201(5) Uani 1 1 d .
O6 O 0.6282(3) 0.74032(15) 0.35602(14) 0.0212(4) Uani 1 1 d .
O1 O 0.7343(3) 0.57118(16) 0.22370(14) 0.0249(4) Uani 1 1 d .
O2 O 0.8808(3) 0.20324(16) 0.60343(15) 0.0276(5) Uani 1 1 d .
O3 O 0.5280(3) 0.62647(16) 0.47066(14) 0.0257(5) Uani 1 1 d .
O5 O 0.9161(3) 0.48574(16) 0.61486(15) 0.0268(5) Uani 1 1 d .
O4 O 0.8156(3) 0.37608(16) 0.73321(14) 0.0241(4) Uani 1 1 d .
Fe1 Fe 0.89178(6) 0.21025(3) 0.27555(3) 0.01671(15) Uani 1 1 d .
Cl1 Cl 0.86385(14) -0.11621(8) 0.10318(7) 0.0504(3) Uani 1 1 d .
Cl2 Cl 0.76987(15) -0.29443(7) -0.01236(7) 0.0510(3) Uani 1 1 d .
Cl3 Cl 0.46975(14) -0.12500(9) 0.09435(8) 0.0572(3) Uani 1 1 d .
C19 C 0.7104(5) -0.2067(3) 0.0968(2) 0.0342(7) Uani 1 1 d .
H19 H 0.7281 -0.2559 0.1582 0.041 Uiso 1 1 calc R
C16 C 0.6152(4) 0.9372(2) 0.3708(2) 0.0279(7) Uani 1 1 d .
H16A H 0.5746 1.0044 0.4128 0.042 Uiso 1 1 calc R
H16B H 0.5525 0.9519 0.3059 0.042 Uiso 1 1 calc R
H16C H 0.7520 0.9184 0.3595 0.042 Uiso 1 1 calc R
H1N H 0.589(4) 0.445(2) 0.384(2) 0.009(8) Uiso 1 1 d .
H2N H 1.014(4) 0.367(3) 0.468(2) 0.024(9) Uiso 1 1 d .

loop_
_atom_site_aniso_label
_atom_site_aniso_U_11
_atom_site_aniso_U_22
_atom_site_aniso_U_33
_atom_site_aniso_U_23
_atom_site_aniso_U_13
_atom_site_aniso_U_12
C1 0.0200(13) 0.0125(13) 0.0209(14) 0.0015(11) -0.0019(11) -0.0018(11)
C2 0.0220(14) 0.0115(13) 0.0199(14) 0.0012(10) -0.0003(11) -0.0025(11)
C3 0.0214(14) 0.0183(15) 0.0214(14) 0.0007(11) -0.0042(11) -0.0048(12)
C4 0.0235(14) 0.0187(15) 0.0189(14) 0.0029(11) -0.0047(11) -0.0042(12)
C5 0.0210(14) 0.0124(13) 0.0215(14) -0.0003(10) -0.0037(11) -0.0034(11)
C6 0.0276(15) 0.0152(14) 0.0160(13) 0.0036(10) -0.0023(11) -0.0051(12)
C7 0.0286(15) 0.0199(15) 0.0166(14) -0.0002(11) -0.0032(11) -0.0009(12)
C8 0.0289(15) 0.0149(14) 0.0262(15) -0.0019(11) -0.0049(12) -0.0077(12)
C9 0.0232(14) 0.0164(14) 0.0238(15) 0.0021(11) -0.0011(11) -0.0051(11)
C10 0.0216(13) 0.0139(13) 0.0181(13) 0.0035(10) -0.0057(10) -0.0026(11)
C11 0.0218(14) 0.0163(14) 0.0270(15) 0.0018(11) -0.0006(11) -0.0054(12)
C12 0.0229(14) 0.0191(15) 0.0268(15) -0.0041(12) 0.0040(12) 0.0006(12)
C13 0.0277(15) 0.0108(13) 0.0315(16) 0.0000(11) -0.0046(12) -0.0004(12)
C14 0.0250(14) 0.0163(14) 0.0232(14) 0.0059(11) -0.0063(11) -0.0035(12)
C15 0.0296(15) 0.0121(14) 0.0243(15) -0.0029(11) 0.0000(12) -0.0048(12)
C17 0.0296(15) 0.0171(14) 0.0224(15) -0.0020(11) -0.0011(12) -0.0052(12)
C18 0.0440(18) 0.0297(17) 0.0230(15) -0.0011(13) 0.0029(13) -0.0101(15)
N1 0.0249(13) 0.0141(12) 0.0140(12) 0.0004(9) 0.0032(10) -0.0029(10)
N2 0.0280(13) 0.0121(12) 0.0207(12) 0.0032(9) -0.0018(10) -0.0065(10)
O6 0.0303(11) 0.0110(9) 0.0217(10) 0.0008(7) 0.0025(8) -0.0046(8)
O1 0.0346(11) 0.0160(10) 0.0237(11) 0.0008(8) 0.0052(9) -0.0067(9)
O2 0.0404(12) 0.0180(11) 0.0269(11) 0.0051(8) 0.0019(9) -0.0126(9)
O3 0.0385(12) 0.0159(10) 0.0225(11) -0.0007(8) 0.0055(9) -0.0074(9)
O5 0.0427(12) 0.0173(11) 0.0235(10) 0.0033(8) 0.0017(9) -0.0136(9)
O4 0.0337(11) 0.0190(10) 0.0203(10) 0.0008(8) 0.0018(8) -0.0088(9)
Fe1 0.0213(2) 0.0102(2) 0.0177(2) 0.00131(16) -0.00110(16) -0.00295(17)
Cl1 0.0597(6) 0.0384(5) 0.0577(6) -0.0151(4) 0.0137(4) -0.0217(4)
Cl2 0.0850(7) 0.0361(5) 0.0355(5) -0.0125(4) 0.0144(4) -0.0232(5)
Cl3 0.0517(6) 0.0515(6) 0.0626(6) -0.0139(5) -0.0121(5) -0.0023(5)
C19 0.052(2) 0.0229(16) 0.0273(16) 0.0022(12) 0.0020(14) -0.0095(15)
C16 0.0397(17) 0.0140(14) 0.0303(16) -0.0019(12) 0.0037(13) -0.0082(13)

loop_
_atom_type_symbol
_atom_type_description
_atom_type_scat_dispersion_real
_atom_type_scat_dispersion_imag
_atom_type_scat_source
C C 0.0181 0.0091 'International Tables Vol C Tables 4.2.6.8 and 6.1.1.4'
N N 0.0311 0.0180 'International Tables Vol C Tables 4.2.6.8 and 6.1.1.4'
O O 0.0492 0.0322 'International Tables Vol C Tables 4.2.6.8 and 6.1.1.4'
Fe Fe -1.1336 3.1974 'International Tables Vol C Tables 4.2.6.8 and 6.1.1.4'
H H 0.0000 0.0000 'International Tables Vol C Tables 4.2.6.8 and 6.1.1.4'
Cl Cl 0.3639 0.7018 'International Tables Vol C Tables 4.2.6.8 and 6.1.1.4'

loop_
_geom_angle_atom_site_label_1
_geom_angle_atom_site_label_2
_geom_angle_atom_site_label_3
_geom_angle
O1 C1 N1 126.2(3)
O1 C1 C2 121.4(2)
N1 C1 C2 112.4(2)
O3 C2 O6 125.8(2)
O3 C2 C1 124.1(2)
O6 C2 C1 110.1(2)
O2 C3 N2 126.4(3)
O2 C3 C4 121.7(3)
N2 C3 C4 111.9(2)
O5 C4 O4 125.9(3)
O5 C4 C3 123.9(3)
O4 C4 C3 110.3(2)
N1 C5 C9 123.7(2)
N1 C5 C6 127.3(2)
C9 C5 C6 108.9(2)
N1 C5 Fe1 127.54(18)
C9 C5 Fe1 69.59(15)
C6 C5 Fe1 70.28(15)
C7 C6 C5 106.6(2)
C7 C6 Fe1 69.20(15)
C5 C6 Fe1 68.81(14)
C7 C6 H6 126.7
C5 C6 H6 126.7
Fe1 C6 H6 126.8
C8 C7 C6 109.0(2)
C8 C7 Fe1 69.86(15)
C6 C7 Fe1 70.10(15)
C8 C7 H7 125.5
C6 C7 H7 125.5
Fe1 C7 H7 126.1
C7 C8 C9 108.1(2)
C7 C8 Fe1 69.65(16)
C9 C8 Fe1 69.20(15)
C7 C8 H8 126.0
C9 C8 H8 126.0
Fe1 C8 H8 126.8
C5 C9 C8 107.4(2)
C5 C9 Fe1 69.52(15)
C8 C9 Fe1 69.91(15)
C5 C9 H9 126.3
C8 C9 H9 126.3
Fe1 C9 H9 125.8
N2 C10 C11 123.7(2)
N2 C10 C14 127.7(3)
C11 C10 C14 108.6(2)
N2 C10 Fe1 127.13(18)
C11 C10 Fe1 69.28(15)
C14 C10 Fe1 69.91(15)
C10 C11 C12 107.4(2)
C10 C11 Fe1 69.82(15)
C12 C11 Fe1 69.81(16)
C10 C11 H11 126.3
C12 C11 H11 126.3
Fe1 C11 H11 125.7
C13 C12 C11 107.8(2)
C13 C12 Fe1 70.08(15)
C11 C12 Fe1 69.09(15)
C13 C12 H12 126.1
C11 C12 H12 126.1
Fe1 C12 H12 126.3
C14 C13 C12 108.6(2)
C14 C13 Fe1 69.59(15)
C12 C13 Fe1 69.29(15)
C14 C13 H13 125.7
C12 C13 H13 125.7
Fe1 C13 H13 127.0
C13 C14 C10 107.6(2)
C13 C14 Fe1 69.99(15)
C10 C14 Fe1 69.32(15)
C13 C14 H14 126.2
C10 C14 H14 126.2
Fe1 C14 H14 126.1
O6 C15 C16 106.2(2)
O6 C15 H15A 110.5
C16 C15 H15A 110.5
O6 C15 H15B 110.5
C16 C15 H15B 110.5
H15A C15 H15B 108.7
O4 C17 C18 106.4(2)
O4 C17 H17A 110.4
C18 C17 H17A 110.4
O4 C17 H17B 110.4
C18 C17 H17B 110.4
H17A C17 H17B 108.6
C17 C18 H18A 109.5
C17 C18 H18B 109.5
H18A C18 H18B 109.5
C17 C18 H18C 109.5
H18A C18 H18C 109.5
H18B C18 H18C 109.5
C1 N1 C5 125.0(3)
C1 N1 H1N 120(2)
C5 N1 H1N 115(2)
C3 N2 C10 124.7(2)
C3 N2 H2N 119(2)
C10 N2 H2N 116(2)
C2 O6 C15 116.7(2)
C4 O4 C17 117.0(2)
C11 Fe1 C5 115.38(11)
C11 Fe1 C9 148.47(11)
C5 Fe1 C9 40.89(11)
C11 Fe1 C10 40.91(11)
C5 Fe1 C10 107.04(10)
C9 Fe1 C10 115.91(11)
C11 Fe1 C12 41.10(11)
C5 Fe1 C12 149.29(12)
C9 Fe1 C12 169.10(11)
C10 Fe1 C12 68.59(11)
C11 Fe1 C7 129.58(11)
C5 Fe1 C7 68.29(11)
C9 Fe1 C7 68.61(11)
C10 Fe1 C7 167.68(11)
C12 Fe1 C7 109.20(11)
C11 Fe1 C8 168.77(11)
C5 Fe1 C8 68.43(11)
C9 Fe1 C8 40.88(11)
C10 Fe1 C8 149.86(11)
C12 Fe1 C8 130.70(11)
C7 Fe1 C8 40.49(11)
C11 Fe1 C14 69.02(11)
C5 Fe1 C14 128.93(11)
C9 Fe1 C14 107.78(11)
C10 Fe1 C14 40.77(11)
C12 Fe1 C14 68.60(11)
C7 Fe1 C14 150.87(11)
C8 Fe1 C14 117.64(11)
C11 Fe1 C13 68.70(11)
C5 Fe1 C13 168.03(11)
C9 Fe1 C13 130.16(11)
C10 Fe1 C13 68.11(11)
C12 Fe1 C13 40.63(12)
C7 Fe1 C13 118.69(11)
C8 Fe1 C13 109.87(11)
C14 Fe1 C13 40.42(11)
C11 Fe1 C6 106.81(11)
C5 Fe1 C6 40.91(11)
C9 Fe1 C6 69.12(11)
C10 Fe1 C6 128.48(11)
C12 Fe1 C6 116.70(11)
C7 Fe1 C6 40.69(11)
C8 Fe1 C6 68.64(11)
C14 Fe1 C6 167.32(11)
C13 Fe1 C6 150.58(11)
Cl3 C19 Cl2 110.70(18)
Cl3 C19 Cl1 110.31(17)
Cl2 C19 Cl1 110.04(18)
Cl3 C19 H19 108.6
Cl2 C19 H19 108.6
Cl1 C19 H19 108.6
C15 C16 H16A 109.5
C15 C16 H16B 109.5
H16A C16 H16B 109.5
C15 C16 H16C 109.5
H16A C16 H16C 109.5
H16B C16 H16C 109.5

loop_
_geom_bond_atom_site_label_1
_geom_bond_atom_site_label_2
_geom_bond_distance
C1 O1 1.218(3)
C1 N1 1.338(4)
C1 C2 1.535(4)
C2 O3 1.208(3)
C2 O6 1.322(3)
C3 O2 1.214(3)
C3 N2 1.351(4)
C3 C4 1.540(4)
C4 O5 1.210(3)
C4 O4 1.318(3)
C5 N1 1.409(3)
C5 C9 1.425(4)
C5 C6 1.432(4)
C5 Fe1 2.039(3)
C6 C7 1.427(4)
C6 Fe1 2.059(3)
C6 H6 0.9300
C7 C8 1.417(4)
C7 Fe1 2.047(3)
C7 H7 0.9300
C8 C9 1.428(4)
C8 Fe1 2.049(3)
C8 H8 0.9300
C9 Fe1 2.040(3)
C9 H9 0.9300
C10 N2 1.407(4)
C10 C11 1.426(4)
C10 C14 1.427(4)
C10 Fe1 2.044(3)
C11 C12 1.433(4)
C11 Fe1 2.037(3)
C11 H11 0.9300
C12 C13 1.425(4)
C12 Fe1 2.046(3)
C12 H12 0.9300
C13 C14 1.419(4)
C13 Fe1 2.057(3)
C13 H13 0.9300
C14 Fe1 2.052(3)
C14 H14 0.9300
C15 O6 1.460(3)
C15 C16 1.506(4)
C15 H15A 0.9700
C15 H15B 0.9700
C17 O4 1.461(3)
C17 C18 1.505(4)
C17 H17A 0.9700
C17 H17B 0.9700
C18 H18A 0.9600
C18 H18B 0.9600
C18 H18C 0.9600
N1 H1N 0.73(3)
N2 H2N 0.79(4)
Cl1 C19 1.763(3)
Cl2 C19 1.759(3)
Cl3 C19 1.753(3)
C19 H19 0.9800
C16 H16A 0.9600
C16 H16B 0.9600
C16 H16C 0.9600

loop_
_geom_torsion_atom_site_label_1
_geom_torsion_atom_site_label_2
_geom_torsion_atom_site_label_3
_geom_torsion_atom_site_label_4
_geom_torsion
O1 C1 C2 O3 -179.1(3)
N1 C1 C2 O3 1.7(4)
O1 C1 C2 O6 1.3(3)
N1 C1 C2 O6 -177.9(2)
O2 C3 C4 O5 -179.5(3)
N2 C3 C4 O5 1.2(4)
O2 C3 C4 O4 0.9(4)
N2 C3 C4 O4 -178.5(2)
N1 C5 C6 C7 -178.2(2)
C9 C5 C6 C7 0.1(3)
Fe1 C5 C6 C7 59.12(18)
N1 C5 C6 Fe1 122.7(3)
C9 C5 C6 Fe1 -59.02(18)
C5 C6 C7 C8 0.3(3)
Fe1 C6 C7 C8 59.21(19)
C5 C6 C7 Fe1 -58.87(17)
C6 C7 C8 C9 -0.6(3)
Fe1 C7 C8 C9 58.71(18)
C6 C7 C8 Fe1 -59.36(19)
N1 C5 C9 C8 177.8(2)
C6 C5 C9 C8 -0.5(3)
Fe1 C5 C9 C8 -59.94(18)
N1 C5 C9 Fe1 -122.2(2)
C6 C5 C9 Fe1 59.44(18)
C7 C8 C9 C5 0.7(3)
Fe1 C8 C9 C5 59.69(18)
C7 C8 C9 Fe1 -58.99(19)
N2 C10 C11 C12 178.5(2)
C14 C10 C11 C12 -0.9(3)
Fe1 C10 C11 C12 -59.96(18)
N2 C10 C11 Fe1 -121.6(2)
C14 C10 C11 Fe1 59.03(18)
C10 C11 C12 C13 0.4(3)
Fe1 C11 C12 C13 -59.60(19)
C10 C11 C12 Fe1 59.96(18)
C11 C12 C13 C14 0.3(3)
Fe1 C12 C13 C14 -58.64(19)
C11 C12 C13 Fe1 58.98(18)
C12 C13 C14 C10 -0.9(3)
Fe1 C13 C14 C10 -59.36(18)
C12 C13 C14 Fe1 58.45(19)
N2 C10 C14 C13 -178.2(2)
C11 C10 C14 C13 1.1(3)
Fe1 C10 C14 C13 59.78(18)
N2 C10 C14 Fe1 122.0(3)
C11 C10 C14 Fe1 -58.64(18)
O1 C1 N1 C5 -2.5(4)
C2 C1 N1 C5 176.7(2)
C9 C5 N1 C1 -169.8(3)
C6 C5 N1 C1 8.2(4)
Fe1 C5 N1 C1 101.1(3)
O2 C3 N2 C10 -2.1(4)
C4 C3 N2 C10 177.2(2)
C11 C10 N2 C3 -170.2(3)
C14 C10 N2 C3 9.1(4)
Fe1 C10 N2 C3 101.4(3)
O3 C2 O6 C15 -3.3(4)
C1 C2 O6 C15 176.3(2)
C16 C15 O6 C2 179.6(2)
O5 C4 O4 C17 -3.7(4)
C3 C4 O4 C17 175.9(2)
C18 C17 O4 C4 178.3(2)
C10 C11 Fe1 C5 87.01(17)
C12 C11 Fe1 C5 -154.64(16)
C10 C11 Fe1 C9 52.8(3)
C12 C11 Fe1 C9 171.11(19)
C12 C11 Fe1 C10 118.4(2)
C10 C11 Fe1 C12 -118.4(2)
C10 C11 Fe1 C7 169.01(15)
C12 C11 Fe1 C7 -72.6(2)
C10 C11 Fe1 C8 -165.5(5)
C12 C11 Fe1 C8 -47.2(6)
C10 C11 Fe1 C14 -37.25(15)
C12 C11 Fe1 C14 81.10(18)
C10 C11 Fe1 C13 -80.73(16)
C12 C11 Fe1 C13 37.62(16)
C10 C11 Fe1 C6 130.08(16)
C12 C11 Fe1 C6 -111.57(17)
N1 C5 Fe1 C11 -35.8(3)
C9 C5 Fe1 C11 -153.28(16)
C6 C5 Fe1 C11 86.64(17)
N1 C5 Fe1 C9 117.4(3)
C6 C5 Fe1 C9 -120.1(2)
N1 C5 Fe1 C10 7.3(3)
C9 C5 Fe1 C10 -110.13(17)
C6 C5 Fe1 C10 129.79(16)
N1 C5 Fe1 C12 -69.3(3)
C9 C5 Fe1 C12 173.3(2)
C6 C5 Fe1 C12 53.2(3)
N1 C5 Fe1 C7 -160.6(3)
C9 C5 Fe1 C7 81.96(17)
C6 C5 Fe1 C7 -38.12(16)
N1 C5 Fe1 C8 155.7(3)
C9 C5 Fe1 C8 38.25(16)
C6 C5 Fe1 C8 -81.84(17)
N1 C5 Fe1 C14 46.9(3)
C9 C5 Fe1 C14 -70.5(2)
C6 C5 Fe1 C14 169.38(16)
N1 C5 Fe1 C13 71.6(6)
C9 C5 Fe1 C13 -45.9(6)
C6 C5 Fe1 C13 -166.0(5)
N1 C5 Fe1 C6 -122.5(3)
C9 C5 Fe1 C6 120.1(2)
C5 C9 Fe1 C11 51.0(3)
C8 C9 Fe1 C11 169.37(19)
C8 C9 Fe1 C5 118.4(2)
C5 C9 Fe1 C10 86.38(17)
C8 C9 Fe1 C10 -155.21(16)
C5 C9 Fe1 C12 -161.5(5)
C8 C9 Fe1 C12 -43.1(6)
C5 C9 Fe1 C7 -81.11(17)
C8 C9 Fe1 C7 37.31(16)
C5 C9 Fe1 C8 -118.4(2)
C5 C9 Fe1 C14 129.63(16)
C8 C9 Fe1 C14 -111.96(17)
C5 C9 Fe1 C13 168.77(15)
C8 C9 Fe1 C13 -72.8(2)
C5 C9 Fe1 C6 -37.34(15)
C8 C9 Fe1 C6 81.08(17)
N2 C10 Fe1 C11 117.3(3)
C14 C10 Fe1 C11 -120.1(2)
N2 C10 Fe1 C5 8.0(3)
C11 C10 Fe1 C5 -109.32(16)
C14 C10 Fe1 C5 130.61(16)
N2 C10 Fe1 C9 -35.1(3)
C11 C10 Fe1 C9 -152.43(16)
C14 C10 Fe1 C9 87.50(18)
N2 C10 Fe1 C12 155.7(3)
C11 C10 Fe1 C12 38.42(16)
C14 C10 Fe1 C12 -81.65(17)
N2 C10 Fe1 C7 73.8(6)
C11 C10 Fe1 C7 -43.5(6)
C14 C10 Fe1 C7 -163.6(5)
N2 C10 Fe1 C8 -68.3(3)
C11 C10 Fe1 C8 174.4(2)
C14 C10 Fe1 C8 54.4(3)
N2 C10 Fe1 C14 -122.6(3)
C11 C10 Fe1 C14 120.1(2)
N2 C10 Fe1 C13 -160.4(3)
C11 C10 Fe1 C13 82.29(17)
C14 C10 Fe1 C13 -37.78(16)
N2 C10 Fe1 C6 48.0(3)
C11 C10 Fe1 C6 -69.32(19)
C14 C10 Fe1 C6 170.61(16)
C13 C12 Fe1 C11 119.2(2)
C13 C12 Fe1 C5 168.40(19)
C11 C12 Fe1 C5 49.2(3)
C13 C12 Fe1 C9 -35.5(6)
C11 C12 Fe1 C9 -154.7(5)
C13 C12 Fe1 C10 80.91(17)
C11 C12 Fe1 C10 -38.24(16)
C13 C12 Fe1 C7 -112.01(17)
C11 C12 Fe1 C7 128.83(16)
C13 C12 Fe1 C8 -71.7(2)
C11 C12 Fe1 C8 169.14(16)
C13 C12 Fe1 C14 36.97(17)
C11 C12 Fe1 C14 -82.19(17)
C11 C12 Fe1 C13 -119.2(2)
C13 C12 Fe1 C6 -155.66(16)
C11 C12 Fe1 C6 85.18(18)
C8 C7 Fe1 C11 172.59(16)
C6 C7 Fe1 C11 -67.3(2)
C8 C7 Fe1 C5 -81.78(17)
C6 C7 Fe1 C5 38.32(16)
C8 C7 Fe1 C9 -37.66(16)
C6 C7 Fe1 C9 82.44(17)
C8 C7 Fe1 C10 -151.6(5)
C6 C7 Fe1 C10 -31.5(6)
C8 C7 Fe1 C12 130.95(16)
C6 C7 Fe1 C12 -108.95(17)
C6 C7 Fe1 C8 120.1(2)
C8 C7 Fe1 C14 50.7(3)
C6 C7 Fe1 C14 170.8(2)
C8 C7 Fe1 C13 87.46(18)
C6 C7 Fe1 C13 -152.44(16)
C8 C7 Fe1 C6 -120.1(2)
C7 C8 Fe1 C11 -30.7(6)
C9 C8 Fe1 C11 -150.3(5)
C7 C8 Fe1 C5 81.39(17)
C9 C8 Fe1 C5 -38.25(16)
C7 C8 Fe1 C9 119.6(2)
C7 C8 Fe1 C10 168.34(19)
C9 C8 Fe1 C10 48.7(3)
C7 C8 Fe1 C12 -70.2(2)
C9 C8 Fe1 C12 170.18(16)
C9 C8 Fe1 C7 -119.6(2)
C7 C8 Fe1 C14 -154.85(16)
C9 C8 Fe1 C14 85.51(18)
C7 C8 Fe1 C13 -111.27(17)
C9 C8 Fe1 C13 129.08(17)
C7 C8 Fe1 C6 37.28(16)
C9 C8 Fe1 C6 -82.37(17)
C13 C14 Fe1 C11 -81.38(17)
C10 C14 Fe1 C11 37.37(16)
C13 C14 Fe1 C5 172.33(16)
C10 C14 Fe1 C5 -68.9(2)
C13 C14 Fe1 C9 131.93(17)
C10 C14 Fe1 C9 -109.32(17)
C13 C14 Fe1 C10 -118.8(2)
C13 C14 Fe1 C12 -37.15(17)
C10 C14 Fe1 C12 81.60(17)
C13 C14 Fe1 C7 54.1(3)
C10 C14 Fe1 C7 172.9(2)
C13 C14 Fe1 C8 88.67(18)
C10 C14 Fe1 C8 -152.57(16)
C10 C14 Fe1 C13 118.8(2)
C13 C14 Fe1 C6 -154.3(5)
C10 C14 Fe1 C6 -35.6(6)
C14 C13 Fe1 C11 82.25(18)
C12 C13 Fe1 C11 -38.04(16)
C14 C13 Fe1 C5 -30.0(6)
C12 C13 Fe1 C5 -150.3(5)
C14 C13 Fe1 C9 -68.0(2)
C12 C13 Fe1 C9 171.73(16)
C14 C13 Fe1 C10 38.10(17)
C12 C13 Fe1 C10 -82.18(18)
C14 C13 Fe1 C12 120.3(2)
C14 C13 Fe1 C7 -153.27(17)
C12 C13 Fe1 C7 86.44(19)
C14 C13 Fe1 C8 -109.66(17)
C12 C13 Fe1 C8 130.06(17)
C12 C13 Fe1 C14 -120.3(2)
C14 C13 Fe1 C6 168.8(2)
C12 C13 Fe1 C6 48.6(3)
C7 C6 Fe1 C11 132.02(17)
C5 C6 Fe1 C11 -109.58(16)
C7 C6 Fe1 C5 -118.4(2)
C7 C6 Fe1 C9 -81.08(17)
C5 C6 Fe1 C9 37.32(16)
C7 C6 Fe1 C10 171.82(16)
C5 C6 Fe1 C10 -69.79(19)
C7 C6 Fe1 C12 88.84(18)
C5 C6 Fe1 C12 -152.76(16)
C5 C6 Fe1 C7 118.4(2)
C7 C6 Fe1 C8 -37.10(16)
C5 C6 Fe1 C8 81.29(17)
C7 C6 Fe1 C14 -159.1(5)
C5 C6 Fe1 C14 -40.8(6)
C7 C6 Fe1 C13 55.7(3)
C5 C6 Fe1 C13 174.1(2)
